data_7101426
loop_
_publ_author_name
'G. Parkin'
'Victoria K. Landry'
'Luciano Marchio'
'Jonathan G. Melnick'
'Mao Minoura'
'Keliang Pang'

_publ_section_title
;
Synthesis and Structural Characterization of
Tris(2-seleno-1-mesitylimidazolyl)hydroborato Complexes: A New Type of
Strongly Electron Donating Tripodal Selenium Ligand
;
_journal_issue 38
_journal_name_full 'Chemical Communications'
_journal_paper_doi 10.1039/b608078b
_journal_year 2006
_chemical_formula_sum 'C69 H70 B N6 O3 Re Se3'
_chemical_formula_weight 1465.20
_chemical_name_systematic
;
?
;
_space_group_IT_number 14
_symmetry_cell_setting monoclinic
_symmetry_space_group_name_Hall '-P 2ybc'
_symmetry_space_group_name_H-M 'P 1 21/c 1'
_atom_sites_solution_hydrogens geom
_atom_sites_solution_primary direct
_atom_sites_solution_secondary difmap
_audit_creation_method SHELXL-97
_cell_angle_alpha 90.00
_cell_angle_beta 92.894(2)
_cell_angle_gamma 90.00
_cell_formula_units_Z 4
_cell_length_a 10.3336(7)
_cell_length_b 21.6225(17)
_cell_length_c 30.390(2)
_cell_measurement_reflns_used 6552
_cell_measurement_temperature 243(2)
_cell_measurement_theta_max 25.777
_cell_measurement_theta_min 2.186
_cell_volume 6781.7(9)
_computing_cell_refinement 'Bruker SMART'
_computing_data_collection 'Bruker SMART'
_computing_data_reduction 'Bruker SHELXTL'
_computing_molecular_graphics 'Bruker SHELXTL'
_computing_publication_material 'Bruker SHELXTL'
_computing_structure_refinement 'SHELXL-97 (Sheldrick, 1997)'
_computing_structure_solution 'SHELXS-97 (Sheldrick, 1990)'
_diffrn_ambient_temperature 243(2)
_diffrn_measured_fraction_theta_full 0.919
_diffrn_measured_fraction_theta_max 0.919
_diffrn_measurement_device_type 'CCD area detector'
_diffrn_measurement_method 'phi and omega scans'
_diffrn_radiation_monochromator graphite
_diffrn_radiation_source 'fine-focus sealed tube'
_diffrn_radiation_type MoK\a
_diffrn_radiation_wavelength 0.71073
_diffrn_reflns_av_R_equivalents 0.0557
_diffrn_reflns_av_sigmaI/netI 0.0688
_diffrn_reflns_limit_h_max 5
_diffrn_reflns_limit_h_min -13
_diffrn_reflns_limit_k_max 28
_diffrn_reflns_limit_k_min -28
_diffrn_reflns_limit_l_max 40
_diffrn_reflns_limit_l_min -37
_diffrn_reflns_number 46221
_diffrn_reflns_theta_full 28.30
_diffrn_reflns_theta_max 28.30
_diffrn_reflns_theta_min 1.16
_exptl_absorpt_coefficient_mu 3.450
_exptl_absorpt_correction_T_max 0.7242
_exptl_absorpt_correction_T_min 0.4242
_exptl_absorpt_correction_type empirical
_exptl_absorpt_process_details SADABS
_exptl_crystal_colour YELLOW
_exptl_crystal_density_diffrn 1.435
_exptl_crystal_density_method 'not measured'
_exptl_crystal_description NEEDLE
_exptl_crystal_F_000 2928
_exptl_crystal_size_max 0.30
_exptl_crystal_size_mid 0.20
_exptl_crystal_size_min 0.10
_refine_diff_density_max 2.215
_refine_diff_density_min -1.729
_refine_diff_density_rms 0.138
_refine_ls_extinction_coef 0.00074(8)
_refine_ls_extinction_expression Fc^*^=kFc[1+0.001xFc^2^\l^3^/sin(2\q)]^-1/4^
_refine_ls_extinction_method SHELXL
_refine_ls_goodness_of_fit_ref 1.027
_refine_ls_hydrogen_treatment constr
_refine_ls_matrix_type full
_refine_ls_number_parameters 753
_refine_ls_number_reflns 15488
_refine_ls_number_restraints 0
_refine_ls_restrained_S_all 1.027
_refine_ls_R_factor_all 0.0988
_refine_ls_R_factor_gt 0.0500
_refine_ls_shift/su_max 0.021
_refine_ls_shift/su_mean 0.001
_refine_ls_structure_factor_coef Fsqd
_refine_ls_weighting_details 'calc w=1/[\s^2^(Fo^2^)+(0.0716P)^2^+0.0000P] where P=(Fo^2^+2Fc^2^)/3'
_refine_ls_weighting_scheme calc
_refine_ls_wR_factor_gt 0.1164
_refine_ls_wR_factor_ref 0.1386
_reflns_number_gt 9692
_reflns_number_total 15488
_reflns_threshold_expression >2sigma(I)
_cod_data_source_file b608078b.txt
_cod_depositor_comments
;
The following automatic conversions were performed:
'_symmetry_cell_setting' value 'Monoclinic' changed to 'monoclinic'
according to '/home/saulius/struct/CIF-dictionaries/cif_core.dic'
dictionary named 'cif_core.dic' version 2.4.1 from
2010-06-29.

'_exptl_absorpt_correction_type' value 'EMPIRICAL' changed to
'empirical' according to
'/home/saulius/struct/CIF-dictionaries/cif_core.dic' dictionary named
'cif_core.dic' version 2.4.1 from
2010-06-29.

'_refine_ls_hydrogen_treatment' value 'CONSTR' changed to
'constr' according to '/home/saulius/struct/CIF-dictionaries/cif_core.dic'
dictionary named 'cif_core.dic' version 2.4.1 from 2010-06-29.

Automatic conversion script
Id: cif_fix_enum 1527 2010-12-29 10:47:43Z saulius 
;
_cod_original_sg_symbol_H-M P2(1)/c
_cod_database_code 7101426

loop_
_symmetry_equiv_pos_as_xyz
'x, y, z'
'-x, y+1/2, -z+1/2'
'-x, -y, -z'
'x, -y-1/2, z-1/2'

loop_
_atom_site_label
_atom_site_type_symbol
_atom_site_fract_x
_atom_site_fract_y
_atom_site_fract_z
_atom_site_U_iso_or_equiv
_atom_site_adp_type
_atom_site_occupancy
_atom_site_symmetry_multiplicity
_atom_site_calc_flag
_atom_site_refinement_flags
Re Re 0.38953(2) 0.599412(11) 0.682471(8) 0.04410(9) Uani 1 1 d .
Se1 Se 0.33129(5) 0.63885(3) 0.601509(19) 0.04559(16) Uani 1 1 d .
Se2 Se 0.35209(6) 0.71012(3) 0.716072(19) 0.04744(16) Uani 1 1 d .
Se3 Se 0.14826(5) 0.56683(3) 0.69668(2) 0.04746(16) Uani 1 1 d .
C1 C 0.5651(6) 0.6182(3) 0.6716(2) 0.0579(17) Uani 1 1 d .
O1 O 0.6705(5) 0.6297(3) 0.66553(18) 0.0872(17) Uani 1 1 d .
C2 C 0.4133(6) 0.5184(4) 0.6599(3) 0.072(2) Uani 1 1 d .
O2 O 0.4232(6) 0.4685(3) 0.6465(2) 0.104(2) Uani 1 1 d .
C3 C 0.4402(6) 0.5717(3) 0.7406(2) 0.0565(16) Uani 1 1 d .
O3 O 0.4736(5) 0.5540(2) 0.77446(18) 0.0826(16) Uani 1 1 d .
B B 0.0560(7) 0.7120(4) 0.6465(2) 0.0518(18) Uani 1 1 d .
H1 H -0.032(5) 0.740(2) 0.6364(16) 0.043(14) Uiso 1 1 d .
N11 N 0.0561(4) 0.6573(2) 0.61373(15) 0.0462(12) Uani 1 1 d .
N12 N 0.0971(5) 0.5846(2) 0.56647(16) 0.0513(13) Uani 1 1 d .
N21 N 0.1778(4) 0.7551(2) 0.64399(16) 0.0469(12) Uani 1 1 d .
N22 N 0.3567(5) 0.8081(2) 0.65376(16) 0.0494(12) Uani 1 1 d .
N31 N 0.0363(4) 0.6907(2) 0.69455(16) 0.0466(12) Uani 1 1 d .
N32 N 0.0236(5) 0.6447(2) 0.75778(16) 0.0482(12) Uani 1 1 d .
C11 C 0.1513(5) 0.6284(3) 0.59449(18) 0.0446(14) Uani 1 1 d .
C12 C -0.0596(6) 0.6316(4) 0.5985(2) 0.0622(18) Uani 1 1 d .
H12A H -0.1420 0.6436 0.6071 0.075 Uiso 1 1 calc R
C13 C -0.0366(6) 0.5870(3) 0.5695(2) 0.0613(18) Uani 1 1 d .
H13A H -0.0984 0.5622 0.5541 0.074 Uiso 1 1 calc R
C41 C 0.1662(6) 0.5454(3) 0.5375(2) 0.0535(16) Uani 1 1 d .
C42 C 0.2050(7) 0.5698(4) 0.4983(2) 0.067(2) Uani 1 1 d .
C43 C 0.2802(7) 0.5322(5) 0.4719(3) 0.083(3) Uani 1 1 d .
H43A H 0.3066 0.5473 0.4448 0.099 Uiso 1 1 calc R
C44 C 0.3164(7) 0.4725(5) 0.4855(3) 0.081(3) Uani 1 1 d .
C45 C 0.2708(7) 0.4508(4) 0.5232(3) 0.075(2) Uani 1 1 d .
H45A H 0.2930 0.4102 0.5317 0.089 Uiso 1 1 calc R
C46 C 0.1936(6) 0.4843(3) 0.5502(2) 0.0611(18) Uani 1 1 d .
C21 C 0.2896(5) 0.7590(3) 0.66844(19) 0.0453(14) Uani 1 1 d .
C22 C 0.1757(7) 0.8027(3) 0.6130(2) 0.0584(17) Uani 1 1 d .
H22A H 0.1092 0.8104 0.5915 0.070 Uiso 1 1 calc R
C23 C 0.2868(7) 0.8360(3) 0.6194(2) 0.0594(17) Uani 1 1 d .
H23A H 0.3111 0.8711 0.6035 0.071 Uiso 1 1 calc R
C51 C 0.4770(6) 0.8323(3) 0.6739(2) 0.0488(14) Uani 1 1 d .
C56 C 0.5942(6) 0.8170(3) 0.6539(2) 0.0594(17) Uani 1 1 d .
C55 C 0.7051(7) 0.8431(3) 0.6737(3) 0.071(2) Uani 1 1 d .
H55A H 0.7845 0.8339 0.6614 0.085 Uiso 1 1 calc R
C54 C 0.7077(9) 0.8800(4) 0.7089(3) 0.081(2) Uani 1 1 d .
C53 C 0.5896(10) 0.8941(3) 0.7273(3) 0.081(3) Uani 1 1 d .
H53A H 0.5890 0.9203 0.7520 0.098 Uiso 1 1 calc R
C52 C 0.4732(8) 0.8699(3) 0.7099(2) 0.0657(19) Uani 1 1 d .
C31 C 0.0660(5) 0.6387(3) 0.71620(19) 0.0436(13) Uani 1 1 d .
C32 C -0.0255(6) 0.7298(3) 0.7226(2) 0.0607(17) Uani 1 1 d .
H32A H -0.0559 0.7697 0.7155 0.073 Uiso 1 1 calc R
C33 C -0.0350(6) 0.7016(3) 0.7613(2) 0.0585(17) Uani 1 1 d .
H33A H -0.0741 0.7174 0.7862 0.070 Uiso 1 1 calc R
C61 C 0.0276(6) 0.5973(3) 0.7916(2) 0.0511(15) Uani 1 1 d .
C66 C 0.1228(6) 0.5989(3) 0.8247(2) 0.0594(17) Uani 1 1 d .
C65 C 0.1205(7) 0.5538(4) 0.8578(2) 0.071(2) Uani 1 1 d .
H65A H 0.1867 0.5537 0.8802 0.085 Uiso 1 1 calc R
C64 C 0.0252(8) 0.5101(4) 0.8586(3) 0.070(2) Uani 1 1 d .
C63 C -0.0690(7) 0.5109(3) 0.8250(3) 0.076(2) Uani 1 1 d .
H63A H -0.1343 0.4807 0.8252 0.092 Uiso 1 1 calc R
C62 C -0.0738(6) 0.5539(3) 0.7906(2) 0.0578(17) Uani 1 1 d .
C47 C 0.1643(9) 0.6331(4) 0.4833(3) 0.091(3) Uani 1 1 d .
H47A H 0.1133 0.6522 0.5056 0.137 Uiso 1 1 calc R
H47B H 0.1126 0.6300 0.4559 0.137 Uiso 1 1 calc R
H47C H 0.2405 0.6580 0.4789 0.137 Uiso 1 1 calc R
C48 C 0.3977(8) 0.4334(6) 0.4562(3) 0.122(4) Uani 1 1 d .
H48A H 0.4146 0.3936 0.4700 0.183 Uiso 1 1 calc R
H48B H 0.4792 0.4542 0.4518 0.183 Uiso 1 1 calc R
H48C H 0.3515 0.4273 0.4279 0.183 Uiso 1 1 calc R
C49 C 0.1429(8) 0.4585(4) 0.5917(3) 0.084(2) Uani 1 1 d .
H49A H 0.1711 0.4159 0.5953 0.125 Uiso 1 1 calc R
H49B H 0.0490 0.4600 0.5899 0.125 Uiso 1 1 calc R
H49C H 0.1758 0.4827 0.6166 0.125 Uiso 1 1 calc R
C57 C 0.3482(9) 0.8853(4) 0.7304(3) 0.095(3) Uani 1 1 d .
H57A H 0.2772 0.8647 0.7143 0.142 Uiso 1 1 calc R
H57B H 0.3346 0.9296 0.7295 0.142 Uiso 1 1 calc R
H57C H 0.3521 0.8714 0.7608 0.142 Uiso 1 1 calc R
C58 C 0.8324(11) 0.9082(5) 0.7296(4) 0.135(4) Uani 1 1 d .
H58A H 0.9058 0.8945 0.7135 0.203 Uiso 1 1 calc R
H58B H 0.8436 0.8950 0.7601 0.203 Uiso 1 1 calc R
H58C H 0.8267 0.9530 0.7284 0.203 Uiso 1 1 calc R
C59 C 0.5953(7) 0.7763(4) 0.6145(2) 0.073(2) Uani 1 1 d .
H59A H 0.6837 0.7712 0.6058 0.110 Uiso 1 1 calc R
H59B H 0.5433 0.7948 0.5906 0.110 Uiso 1 1 calc R
H59C H 0.5597 0.7362 0.6216 0.110 Uiso 1 1 calc R
C69 C 0.2327(7) 0.6462(4) 0.8254(2) 0.078(2) Uani 1 1 d .
H69A H 0.2203 0.6739 0.8005 0.117 Uiso 1 1 calc R
H69B H 0.3148 0.6248 0.8237 0.117 Uiso 1 1 calc R
H69C H 0.2327 0.6698 0.8526 0.117 Uiso 1 1 calc R
C68 C 0.0272(9) 0.4622(5) 0.8945(3) 0.112(3) Uani 1 1 d .
H68A H 0.1008 0.4695 0.9149 0.168 Uiso 1 1 calc R
H68B H 0.0343 0.4214 0.8816 0.168 Uiso 1 1 calc R
H68C H -0.0522 0.4648 0.9101 0.168 Uiso 1 1 calc R
C67 C -0.1779(7) 0.5547(4) 0.7548(3) 0.075(2) Uani 1 1 d .
H67A H -0.2389 0.5216 0.7596 0.112 Uiso 1 1 calc R
H67B H -0.1398 0.5488 0.7266 0.112 Uiso 1 1 calc R
H67C H -0.2227 0.5941 0.7550 0.112 Uiso 1 1 calc R
C401 C 0.5092(12) 0.4539(5) 0.9487(3) 0.104(3) Uani 1 1 d .
H40A H 0.4850 0.4327 0.9740 0.125 Uiso 1 1 calc R
C402 C 0.4285(10) 0.4557(4) 0.9120(3) 0.091(3) Uani 1 1 d .
H40B H 0.3465 0.4369 0.9121 0.109 Uiso 1 1 calc R
C403 C 0.4657(10) 0.4842(5) 0.8757(3) 0.092(3) Uani 1 1 d .
H40C H 0.4093 0.4844 0.8505 0.111 Uiso 1 1 calc R
C404 C 0.5808(10) 0.5124(4) 0.8741(3) 0.091(3) Uani 1 1 d .
H40D H 0.6044 0.5318 0.8480 0.110 Uiso 1 1 calc R
C405 C 0.6640(9) 0.5129(5) 0.9108(3) 0.097(3) Uani 1 1 d .
H40E H 0.7446 0.5329 0.9103 0.116 Uiso 1 1 calc R
C406 C 0.6277(11) 0.4838(5) 0.9482(3) 0.107(3) Uani 1 1 d .
H40F H 0.6834 0.4840 0.9736 0.128 Uiso 1 1 calc R
C501 C 0.479(2) 0.7795(13) 0.9705(13) 0.252(17) Uani 1 1 d .
H50A H 0.4983 0.8215 0.9755 0.303 Uiso 1 1 calc R
C502 C 0.511(3) 0.7494(17) 0.9353(12) 0.28(2) Uani 1 1 d .
H50B H 0.5576 0.7704 0.9141 0.336 Uiso 1 1 calc R
C503 C 0.4790(18) 0.6865(14) 0.9281(6) 0.189(11) Uani 1 1 d .
H50C H 0.5037 0.6673 0.9020 0.227 Uiso 1 1 calc R
C504 C 0.4186(18) 0.6554(8) 0.9551(6) 0.156(6) Uani 1 1 d .
H50D H 0.3982 0.6135 0.9502 0.187 Uiso 1 1 calc R
C505 C 0.3853(15) 0.6847(11) 0.9909(6) 0.156(6) Uani 1 1 d .
H50E H 0.3386 0.6626 1.0115 0.187 Uiso 1 1 calc R
C506 C 0.4137(19) 0.7429(12) 0.9995(5) 0.158(8) Uani 1 1 d .
H50F H 0.3888 0.7602 1.0262 0.190 Uiso 1 1 calc R
C601 C -0.1345(14) 0.4341(8) 0.6626(4) 0.143(6) Uani 1 1 d .
H60A H -0.0921 0.4723 0.6667 0.172 Uiso 1 1 calc R
C602 C -0.0681(14) 0.3793(13) 0.6681(6) 0.198(10) Uani 1 1 d .
H60B H 0.0200 0.3790 0.6775 0.238 Uiso 1 1 calc R
C603 C -0.1349(16) 0.3241(8) 0.6595(7) 0.210(9) Uani 1 1 d .
H60C H -0.0912 0.2861 0.6617 0.251 Uiso 1 1 calc R
C604 C -0.2625(12) 0.3259(6) 0.6479(5) 0.140(5) Uani 1 1 d .
H60D H -0.3084 0.2889 0.6425 0.168 Uiso 1 1 calc R
C605 C -0.3226(10) 0.3792(6) 0.6442(3) 0.106(3) Uani 1 1 d .
H60E H -0.4117 0.3802 0.6362 0.127 Uiso 1 1 calc R
C606 C -0.2597(14) 0.4315(6) 0.6515(4) 0.118(3) Uani 1 1 d .
H60F H -0.3061 0.4688 0.6487 0.141 Uiso 1 1 calc R
C701 C 0.7930(14) 0.7742(7) 0.8641(4) 0.129(4) Uani 1 1 d .
H70A H 0.8450 0.8012 0.8816 0.155 Uiso 1 1 calc R
C702 C 0.7077(14) 0.7981(6) 0.8331(5) 0.133(4) Uani 1 1 d .
H70B H 0.6961 0.8410 0.8303 0.159 Uiso 1 1 calc R
C703 C 0.6402(11) 0.7584(7) 0.8067(4) 0.118(4) Uani 1 1 d .
H70C H 0.5858 0.7739 0.7835 0.141 Uiso 1 1 calc R
C704 C 0.6497(15) 0.6966(8) 0.8130(6) 0.148(6) Uani 1 1 d .
H70D H 0.5965 0.6700 0.7956 0.178 Uiso 1 1 calc R
C705 C 0.7328(18) 0.6727(6) 0.8433(6) 0.137(6) Uani 1 1 d .
H70E H 0.7421 0.6296 0.8463 0.165 Uiso 1 1 calc R
C706 C 0.8049(12) 0.7125(9) 0.8703(4) 0.122(4) Uani 1 1 d .
H70F H 0.8618 0.6968 0.8927 0.146 Uiso 1 1 calc R
C801 C -0.024(2) 0.2958(13) 1.0153(7) 0.202(8) Uani 1 1 d .
H80A H -0.0940 0.2711 1.0234 0.242 Uiso 1 1 calc R
C802 C 0.077(3) 0.2704(9) 0.9970(6) 0.191(7) Uani 1 1 d .
H80B H 0.0756 0.2287 0.9882 0.229 Uiso 1 1 calc R
C803 C 0.187(2) 0.3072(15) 0.9911(6) 0.189(8) Uani 1 1 d .
H80C H 0.2628 0.2907 0.9801 0.227 Uiso 1 1 calc R
C804 C 0.177(3) 0.3665(15) 1.0017(8) 0.214(10) Uani 1 1 d .
H80D H 0.2486 0.3921 0.9970 0.257 Uiso 1 1 calc R
C805 C 0.077(3) 0.3915(10) 1.0180(7) 0.194(8) Uani 1 1 d .
H80E H 0.0778 0.4332 1.0267 0.233 Uiso 1 1 calc R
C806 C -0.026(2) 0.3578(14) 1.0220(7) 0.218(10) Uani 1 1 d .
H80G H -0.1029 0.3769 1.0298 0.261 Uiso 1 1 calc R

loop_
_atom_site_aniso_label
_atom_site_aniso_U_11
_atom_site_aniso_U_22
_atom_site_aniso_U_33
_atom_site_aniso_U_23
_atom_site_aniso_U_13
_atom_site_aniso_U_12
Re 0.03909(13) 0.04131(15) 0.05191(16) 0.00208(12) 0.00240(9) 0.00618(11)
Se1 0.0368(3) 0.0533(4) 0.0470(3) -0.0034(3) 0.0050(2) 0.0017(3)
Se2 0.0561(3) 0.0373(3) 0.0487(3) 0.0036(3) -0.0001(3) -0.0011(3)
Se3 0.0464(3) 0.0386(3) 0.0584(4) -0.0032(3) 0.0117(3) 0.0014(3)
C1 0.046(3) 0.063(4) 0.064(4) 0.013(3) 0.000(3) 0.008(3)
O1 0.046(3) 0.120(5) 0.095(4) 0.020(4) 0.007(3) 0.001(3)
C2 0.051(4) 0.071(5) 0.092(5) -0.010(5) -0.010(4) 0.017(4)
O2 0.100(4) 0.062(4) 0.148(6) -0.044(4) -0.011(4) 0.031(3)
C3 0.057(4) 0.048(4) 0.064(4) 0.003(3) -0.004(3) 0.002(3)
O3 0.095(4) 0.074(4) 0.077(4) 0.030(3) -0.015(3) -0.005(3)
B 0.045(4) 0.050(4) 0.061(5) 0.006(4) 0.008(3) 0.010(3)
N11 0.038(2) 0.055(3) 0.046(3) -0.003(2) 0.005(2) 0.000(2)
N12 0.048(3) 0.058(3) 0.048(3) -0.007(3) 0.001(2) -0.002(2)
N21 0.043(3) 0.045(3) 0.053(3) 0.003(2) 0.006(2) 0.011(2)
N22 0.064(3) 0.035(3) 0.050(3) 0.003(2) 0.014(2) 0.002(2)
N31 0.046(3) 0.044(3) 0.050(3) -0.001(2) 0.008(2) 0.007(2)
N32 0.055(3) 0.040(3) 0.051(3) -0.003(2) 0.012(2) 0.000(2)
C11 0.044(3) 0.048(4) 0.043(3) 0.006(3) 0.006(3) -0.001(3)
C12 0.037(3) 0.077(5) 0.072(5) 0.001(4) 0.002(3) 0.006(3)
C13 0.038(3) 0.077(5) 0.069(4) -0.008(4) -0.001(3) -0.009(3)
C41 0.048(3) 0.060(4) 0.052(4) -0.013(3) 0.004(3) -0.003(3)
C42 0.064(4) 0.084(6) 0.053(4) -0.014(4) -0.002(3) -0.011(4)
C43 0.066(5) 0.119(8) 0.064(5) -0.033(5) 0.011(4) -0.026(5)
C44 0.056(4) 0.109(8) 0.079(6) -0.048(6) 0.002(4) -0.003(5)
C45 0.069(4) 0.071(5) 0.082(6) -0.022(5) -0.012(4) 0.011(4)
C46 0.065(4) 0.063(5) 0.054(4) -0.011(4) -0.010(3) -0.004(4)
C21 0.052(3) 0.034(3) 0.051(3) -0.007(3) 0.013(3) 0.007(3)
C22 0.066(4) 0.052(4) 0.058(4) 0.019(3) 0.002(3) 0.014(3)
C23 0.066(4) 0.051(4) 0.061(4) 0.014(3) 0.006(3) 0.006(3)
C51 0.066(4) 0.029(3) 0.051(4) 0.009(3) -0.001(3) -0.002(3)
C56 0.064(4) 0.043(4) 0.071(5) 0.011(3) 0.003(3) 0.002(3)
C55 0.070(4) 0.055(5) 0.087(5) 0.012(4) -0.010(4) -0.015(4)
C54 0.110(7) 0.043(4) 0.085(6) 0.009(4) -0.026(5) -0.020(5)
C53 0.137(8) 0.034(4) 0.071(5) 0.000(4) -0.014(5) -0.014(5)
C52 0.099(5) 0.033(4) 0.066(5) 0.003(3) 0.005(4) -0.003(4)
C31 0.036(3) 0.045(4) 0.051(3) -0.004(3) 0.009(2) 0.000(3)
C32 0.064(4) 0.051(4) 0.069(4) -0.009(4) 0.021(3) 0.014(3)
C33 0.070(4) 0.049(4) 0.058(4) -0.009(3) 0.025(3) 0.006(3)
C61 0.054(3) 0.049(4) 0.052(4) -0.004(3) 0.012(3) 0.005(3)
C66 0.062(4) 0.065(5) 0.052(4) 0.002(4) 0.009(3) -0.010(3)
C65 0.080(5) 0.081(6) 0.054(4) 0.007(4) 0.006(4) 0.006(4)
C64 0.074(5) 0.057(5) 0.081(5) 0.019(4) 0.017(4) 0.002(4)
C63 0.071(5) 0.053(5) 0.109(6) 0.012(5) 0.030(5) -0.015(4)
C62 0.054(4) 0.047(4) 0.074(4) -0.010(4) 0.016(3) -0.002(3)
C47 0.129(7) 0.077(6) 0.068(5) 0.008(5) 0.006(5) -0.005(6)
C48 0.077(6) 0.169(11) 0.121(8) -0.072(8) 0.008(5) 0.017(6)
C49 0.103(6) 0.073(5) 0.075(5) -0.003(5) 0.006(4) -0.001(5)
C57 0.133(8) 0.066(5) 0.085(6) -0.019(5) 0.007(6) 0.023(5)
C58 0.136(9) 0.099(8) 0.164(11) 0.006(7) -0.050(8) -0.055(7)
C59 0.069(4) 0.069(5) 0.082(5) -0.006(4) 0.008(4) -0.002(4)
C69 0.078(5) 0.087(6) 0.068(5) 0.004(4) -0.001(4) -0.021(4)
C68 0.113(7) 0.101(7) 0.123(8) 0.047(6) 0.017(6) -0.010(6)
C67 0.070(4) 0.068(5) 0.087(5) -0.004(4) 0.005(4) -0.011(4)
C401 0.141(9) 0.088(7) 0.086(7) 0.006(6) 0.040(7) 0.016(7)
C402 0.105(7) 0.081(6) 0.089(7) -0.014(6) 0.021(6) 0.000(5)
C403 0.099(7) 0.091(7) 0.085(6) -0.030(6) -0.014(5) 0.012(6)
C404 0.114(7) 0.087(7) 0.072(6) 0.003(5) -0.004(5) -0.008(6)
C405 0.097(6) 0.099(7) 0.093(7) -0.005(6) 0.000(6) -0.022(6)
C406 0.113(8) 0.119(9) 0.087(7) -0.014(6) -0.020(6) 0.011(7)
C501 0.137(19) 0.18(2) 0.44(6) -0.07(3) -0.03(2) -0.011(15)
C502 0.172(19) 0.31(5) 0.37(5) 0.10(4) 0.13(2) 0.02(3)
C503 0.131(13) 0.35(3) 0.092(10) -0.017(15) 0.024(9) 0.082(18)
C504 0.176(15) 0.178(15) 0.113(11) -0.020(12) -0.012(10) 0.038(12)
C505 0.155(12) 0.201(18) 0.115(12) 0.053(12) 0.047(9) 0.078(13)
C506 0.168(16) 0.19(2) 0.108(10) -0.048(12) -0.027(10) 0.096(16)
C601 0.111(10) 0.197(17) 0.126(10) -0.061(11) 0.049(8) -0.060(10)
C602 0.077(9) 0.35(3) 0.171(14) 0.024(18) -0.018(9) 0.010(13)
C603 0.110(11) 0.175(16) 0.34(2) 0.138(17) -0.016(13) 0.049(10)
C604 0.102(8) 0.091(8) 0.226(14) 0.058(9) 0.008(8) 0.002(7)
C605 0.082(6) 0.104(8) 0.129(9) 0.001(7) -0.012(6) 0.009(6)
C606 0.138(10) 0.092(8) 0.124(9) -0.005(7) 0.029(8) -0.007(8)
C701 0.160(12) 0.103(10) 0.125(10) -0.035(8) 0.016(9) -0.033(9)
C702 0.157(11) 0.080(8) 0.159(12) 0.020(8) -0.006(10) 0.000(8)
C703 0.105(8) 0.134(11) 0.113(8) -0.013(8) -0.005(6) -0.007(8)
C704 0.141(12) 0.120(12) 0.192(16) -0.069(11) 0.095(11) -0.055(10)
C705 0.184(16) 0.075(8) 0.161(14) 0.030(9) 0.095(12) 0.034(10)
C706 0.131(9) 0.167(14) 0.070(7) 0.019(8) 0.027(6) 0.018(10)
C801 0.179(19) 0.20(2) 0.23(2) -0.046(17) 0.023(15) -0.077(17)
C802 0.21(2) 0.185(18) 0.181(16) -0.058(13) 0.034(15) -0.034(19)
C803 0.172(18) 0.24(3) 0.156(14) -0.048(17) 0.059(12) 0.018(19)
C804 0.21(3) 0.23(3) 0.21(2) 0.02(2) 0.057(18) -0.05(2)
C805 0.19(2) 0.18(2) 0.20(2) -0.028(15) -0.023(17) -0.032(19)
C806 0.148(16) 0.21(2) 0.29(2) -0.09(2) -0.003(15) -0.025(16)

loop_
_atom_type_symbol
_atom_type_description
_atom_type_scat_dispersion_real
_atom_type_scat_dispersion_imag
_atom_type_scat_source
C C 0.0033 0.0016 'International Tables Vol C Tables 4.2.6.8 and 6.1.1.4'
H H 0.0000 0.0000 'International Tables Vol C Tables 4.2.6.8 and 6.1.1.4'
B B 0.0013 0.0007 'International Tables Vol C Tables 4.2.6.8 and 6.1.1.4'
N N 0.0061 0.0033 'International Tables Vol C Tables 4.2.6.8 and 6.1.1.4'
O O 0.0106 0.0060 'International Tables Vol C Tables 4.2.6.8 and 6.1.1.4'
Se Se -0.0929 2.2259 'International Tables Vol C Tables 4.2.6.8 and 6.1.1.4'
Re Re -1.0185 7.2310 'International Tables Vol C Tables 4.2.6.8 and 6.1.1.4'

loop_
_geom_angle_atom_site_label_1
_geom_angle_atom_site_label_2
_geom_angle_atom_site_label_3
_geom_angle
C2 Re C1 89.6(3)
C2 Re C3 90.6(3)
C1 Re C3 90.5(3)
C2 Re Se2 178.0(3)
C1 Re Se2 91.9(2)
C3 Re Se2 88.0(2)
C2 Re Se1 89.4(2)
C1 Re Se1 86.78(19)
C3 Re Se1 177.2(2)
Se2 Re Se1 92.10(2)
C2 Re Se3 87.3(2)
C1 Re Se3 176.9(2)
C3 Re Se3 89.0(2)
Se2 Re Se3 91.18(2)
Se1 Re Se3 93.76(2)
C11 Se1 Re 104.18(17)
C21 Se2 Re 105.27(17)
C31 Se3 Re 105.99(17)
O1 C1 Re 179.3(7)
O2 C2 Re 177.5(7)
O3 C3 Re 177.6(6)
N11 B N31 112.5(5)
N11 B N21 113.3(5)
N31 B N21 111.5(5)
C11 N11 C12 108.2(5)
C11 N11 B 132.0(5)
C12 N11 B 119.8(5)
C11 N12 C13 108.0(5)
C11 N12 C41 125.9(5)
C13 N12 C41 126.0(5)
C21 N21 C22 108.1(5)
C21 N21 B 132.7(5)
C22 N21 B 119.1(5)
C21 N22 C23 109.5(5)
C21 N22 C51 125.8(5)
C23 N22 C51 124.4(5)
C31 N31 C32 108.3(5)
C31 N31 B 132.6(5)
C32 N31 B 119.0(5)
C31 N32 C33 108.7(5)
C31 N32 C61 126.2(5)
C33 N32 C61 124.9(5)
N11 C11 N12 108.0(5)
N11 C11 Se1 130.3(5)
N12 C11 Se1 121.6(4)
C13 C12 N11 109.5(5)
C12 C13 N12 106.3(6)
C42 C41 C46 122.3(7)
C42 C41 N12 118.6(6)
C46 C41 N12 119.1(6)
C41 C42 C43 117.7(8)
C41 C42 C47 121.4(7)
C43 C42 C47 120.8(8)
C44 C43 C42 120.9(8)
C45 C44 C43 118.2(8)
C45 C44 C48 122.4(10)
C43 C44 C48 119.3(9)
C44 C45 C46 124.2(8)
C45 C46 C41 116.6(7)
C45 C46 C49 122.8(7)
C41 C46 C49 120.6(7)
N21 C21 N22 107.9(5)
N21 C21 Se2 130.0(4)
N22 C21 Se2 122.1(4)
C23 C22 N21 108.1(6)
C22 C23 N22 106.4(6)
C52 C51 C56 122.6(6)
C52 C51 N22 119.5(6)
C56 C51 N22 117.8(5)
C55 C56 C51 115.1(7)
C55 C56 C59 123.4(7)
C51 C56 C59 121.5(6)
C54 C55 C56 125.0(8)
C55 C54 C53 117.9(8)
C55 C54 C58 123.4(10)
C53 C54 C58 118.7(9)
C52 C53 C54 121.3(7)
C51 C52 C53 118.0(7)
C51 C52 C57 121.7(7)
C53 C52 C57 120.3(7)
N31 C31 N32 107.5(5)
N31 C31 Se3 129.7(4)
N32 C31 Se3 122.8(4)
C33 C32 N31 108.8(6)
C32 C33 N32 106.6(5)
C66 C61 C62 122.6(6)
C66 C61 N32 119.7(6)
C62 C61 N32 117.5(6)
C61 C66 C65 118.1(6)
C61 C66 C69 122.3(6)
C65 C66 C69 119.6(6)
C64 C65 C66 122.2(7)
C65 C64 C63 117.4(7)
C65 C64 C68 120.4(8)
C63 C64 C68 122.1(8)
C64 C63 C62 124.2(7)
C63 C62 C61 115.5(7)
C63 C62 C67 123.3(6)
C61 C62 C67 121.2(6)
C402 C401 C406 118.9(10)
C403 C402 C401 120.0(10)
C402 C403 C404 122.3(9)
C403 C404 C405 119.5(9)
C406 C405 C404 119.0(9)
C405 C406 C401 120.2(9)
C502 C501 C506 113(3)
C501 C502 C503 123(3)
C504 C503 C502 122(2)
C503 C504 C505 116(2)
C506 C505 C504 124.0(18)
C505 C506 C501 122(2)
C606 C601 C602 118.0(15)
C601 C602 C603 118.3(14)
C604 C603 C602 119.5(15)
C605 C604 C603 120.0(13)
C604 C605 C606 120.7(11)
C605 C606 C601 123.3(13)
C706 C701 C702 121.5(12)
C703 C702 C701 118.1(12)
C702 C703 C704 120.8(13)
C705 C704 C703 121.5(15)
C704 C705 C706 118.6(13)
C701 C706 C705 119.3(13)
C802 C801 C806 119(2)
C801 C802 C803 119(2)
C804 C803 C802 117(2)
C805 C804 C803 125(3)
C804 C805 C806 118(3)
C805 C806 C801 122(2)

loop_
_geom_bond_atom_site_label_1
_geom_bond_atom_site_label_2
_geom_bond_distance
Re C2 1.900(8)
Re C1 1.904(7)
Re C3 1.913(7)
Re Se2 2.6386(7)
Re Se1 2.6446(7)
Re Se3 2.6472(6)
Se1 C11 1.875(6)
Se2 C21 1.880(6)
Se3 C31 1.882(6)
C1 O1 1.141(7)
C2 O2 1.161(8)
C3 O3 1.135(7)
B N11 1.548(9)
B N31 1.553(9)
B N21 1.570(9)
N11 C11 1.326(7)
N11 C12 1.378(8)
N12 C11 1.374(8)
N12 C13 1.389(7)
N12 C41 1.438(8)
N21 C21 1.344(7)
N21 C22 1.394(7)
N22 C21 1.356(7)
N22 C23 1.379(8)
N22 C51 1.454(8)
N31 C31 1.331(7)
N31 C32 1.379(7)
N32 C31 1.365(7)
N32 C33 1.378(7)
N32 C61 1.449(8)
C12 C13 1.336(9)
C41 C42 1.381(9)
C41 C46 1.401(10)
C42 C43 1.403(11)
C42 C47 1.495(11)
C43 C44 1.401(12)
C44 C45 1.346(11)
C44 C48 1.514(11)
C45 C46 1.378(10)
C46 C49 1.497(10)
C22 C23 1.360(9)
C51 C52 1.366(9)
C51 C56 1.421(9)
C56 C55 1.386(9)
C56 C59 1.487(9)
C55 C54 1.333(11)
C54 C53 1.402(12)
C54 C58 1.533(12)
C53 C52 1.392(11)
C52 C57 1.500(11)
C32 C33 1.335(9)
C61 C66 1.372(9)
C61 C62 1.406(9)
C66 C65 1.403(9)
C66 C69 1.526(9)
C65 C64 1.367(10)
C64 C63 1.376(11)
C64 C68 1.502(10)
C63 C62 1.398(10)
C62 C67 1.491(10)
C401 C402 1.360(13)
C401 C406 1.385(14)
C402 C403 1.335(12)
C403 C404 1.339(12)
C404 C405 1.374(11)
C405 C406 1.367(13)
C501 C502 1.31(3)
C501 C506 1.39(3)
C502 C503 1.42(3)
C503 C504 1.25(2)
C504 C505 1.319(19)
C505 C506 1.31(2)
C601 C606 1.322(16)
C601 C602 1.37(2)
C602 C603 1.40(2)
C603 C604 1.348(18)
C604 C605 1.312(14)
C605 C606 1.317(14)
C701 C706 1.354(17)
C701 C702 1.357(16)
C702 C703 1.347(15)
C703 C704 1.353(18)
C704 C705 1.333(19)
C705 C706 1.380(18)
C801 C802 1.33(2)
C801 C806 1.36(2)
C802 C803 1.40(2)
C803 C804 1.33(3)
C804 C805 1.29(2)
C805 C806 1.29(2)
